data_7703140
loop_
_publ_author_name
'Eliseeva, Anastasiya A.'
'Ivanov, Daniil M.'
'Novikov, Alexander S.'
'Rozhkov, Anton V.'
'Kornyakov, Ilya V.'
'Dubovtsev, Alexey Yu'
'Kukushkin, Vadim Yu'

_publ_section_title
;
 Hexaiododiplatinate(ii) as a useful supramolecular synthon for halogen
 bond involving crystal engineering.
;
_journal_issue 2
_journal_name_full 'Dalton transactions (Cambridge, England : 2003)'
_journal_page_first 356
_journal_page_last 367
_journal_paper_doi 10.1039/c9dt04221k
_journal_volume 49
_journal_year 2020
_chemical_formula_moiety '0.5(I6 Pt2), C16 H36 P'
_chemical_formula_sum 'C16 H36 I3 P Pt'
_chemical_formula_weight 835.21
_space_group_crystal_system orthorhombic
_space_group_IT_number 56
_space_group_name_Hall '-P 2ab 2ac'
_space_group_name_H-M_alt 'P c c n'
_atom_sites_solution_hydrogens geom
_atom_sites_solution_primary dual
_audit_creation_date 2019-05-24
_audit_creation_method
;
Olex2 1.2
(compiled 2018.05.29 svn.r3508 for OlexSys, GUI svn.r5506)
;
_audit_update_record
;
2019-08-05 deposited with the CCDC.	2019-12-03 downloaded from the CCDC.
;
_cell_angle_alpha 90
_cell_angle_beta 90
_cell_angle_gamma 90
_cell_formula_units_Z 16
_cell_length_a 28.7495(4)
_cell_length_b 21.2482(3)
_cell_length_c 15.7822(2)
_cell_measurement_reflns_used 13395
_cell_measurement_temperature 100(3)
_cell_measurement_theta_max 31.2910
_cell_measurement_theta_min 2.1200
_cell_volume 9641.0(2)
_computing_cell_refinement 'CrysAlisPro 1.171.39.44a (Rigaku OD, 2018)'
_computing_data_collection 'CrysAlisPro 1.171.39.44a (Rigaku OD, 2018)'
_computing_data_reduction 'CrysAlisPro 1.171.39.44a (Rigaku OD, 2018)'
_computing_molecular_graphics 'Olex2 (Dolomanov et al., 2009)'
_computing_publication_material 'Olex2 (Dolomanov et al., 2009)'
_computing_structure_refinement 'ShelXL (Sheldrick, 2015)'
_computing_structure_solution 'ShelXT (Sheldrick, 2015)'
_diffrn_ambient_temperature 100(3)
_diffrn_detector 'CCD plate'
_diffrn_detector_area_resol_mean 16.2096
_diffrn_detector_type Eos
_diffrn_measured_fraction_theta_full 0.998
_diffrn_measured_fraction_theta_max 0.893
_diffrn_measurement_details
;
List of Runs (angles in degrees, time in seconds):

  # Type    Start    End  Width  t~exp~   \w     \q     \k     \f   Frames
#--------------------------------------------------------------------------
  1  \w    -47.00  11.00   1.00   82.91    --  -23.36  77.00 120.00   58
  2  \w    -21.00  32.00   1.00   82.91    --  -23.36  77.00 -90.00   53
  3  \w     18.00  86.00   1.00   82.91    --   24.30  77.00 -30.00   68
  4  \w    -76.00 -49.00   1.00   82.91    --  -23.36-178.00-120.00   27
  5  \w     14.00  54.00   1.00   82.91    --   24.30  57.00 150.00   40
  6  \w    -24.00 -14.00   1.00   82.91    --  -23.36  57.00 -30.00   10
;
_diffrn_measurement_device 'four-circle diffractometer'
_diffrn_measurement_device_type 'Xcalibur, Eos'
_diffrn_measurement_method '\w scans'
_diffrn_orient_matrix_type 'CrysAlisPro convention (1999,Acta A55,543-557)'
_diffrn_orient_matrix_UB_11 -0.0238775000
_diffrn_orient_matrix_UB_12 -0.0078458000
_diffrn_orient_matrix_UB_13 -0.0040191000
_diffrn_orient_matrix_UB_21 0.0052728000
_diffrn_orient_matrix_UB_22 -0.0319109000
_diffrn_orient_matrix_UB_23 0.0090442000
_diffrn_orient_matrix_UB_31 -0.0032580000
_diffrn_orient_matrix_UB_32 0.0058865000
_diffrn_orient_matrix_UB_33 0.0438410000
_diffrn_radiation_monochromator graphite
_diffrn_radiation_probe x-ray
_diffrn_radiation_type MoK\a
_diffrn_radiation_wavelength 0.71073
_diffrn_reflns_av_R_equivalents 0.0278
_diffrn_reflns_av_unetI/netI 0.0248
_diffrn_reflns_Laue_measured_fraction_full 0.998
_diffrn_reflns_Laue_measured_fraction_max 0.893
_diffrn_reflns_limit_h_max 39
_diffrn_reflns_limit_h_min -41
_diffrn_reflns_limit_k_max 30
_diffrn_reflns_limit_k_min -27
_diffrn_reflns_limit_l_max 23
_diffrn_reflns_limit_l_min -22
_diffrn_reflns_number 55958
_diffrn_reflns_point_group_measured_fraction_full 0.998
_diffrn_reflns_point_group_measured_fraction_max 0.893
_diffrn_reflns_theta_full 25.242
_diffrn_reflns_theta_max 31.637
_diffrn_reflns_theta_min 1.756
_diffrn_source 'fine-focus sealed X-ray tube'
_diffrn_source_type 'Enhance (Mo) X-ray Source'
_exptl_absorpt_coefficient_mu 9.726
_exptl_absorpt_correction_T_max 0.987
_exptl_absorpt_correction_T_min 0.928
_exptl_absorpt_correction_type analytical
_exptl_absorpt_process_details
;
CrysAlisPro 1.171.39.44a (Rigaku Oxford Diffraction, 2018)
Analytical numeric absorption correction using a multifaceted crystal
			model based on expressions derived by R.C. Clark & J.S. Reid.
(Clark, R. C. & Reid, J. S. (1995). Acta Cryst. A51, 887-897)
Empirical absorption correction using spherical harmonics,
 implemented in SCALE3 ABSPACK scaling algorithm.
;
_exptl_crystal_colour 'clear yellow'
_exptl_crystal_colour_lustre clear
_exptl_crystal_colour_primary yellow
_exptl_crystal_density_diffrn 2.302
_exptl_crystal_description prism
_exptl_crystal_F_000 6144
_exptl_crystal_size_max 0.691
_exptl_crystal_size_mid 0.172
_exptl_crystal_size_min 0.078
_refine_diff_density_max 1.221
_refine_diff_density_min -1.342
_refine_diff_density_rms 0.154
_refine_ls_extinction_method none
_refine_ls_goodness_of_fit_ref 1.073
_refine_ls_hydrogen_treatment constr
_refine_ls_matrix_type full
_refine_ls_number_parameters 387
_refine_ls_number_reflns 14496
_refine_ls_number_restraints 0
_refine_ls_restrained_S_all 1.073
_refine_ls_R_factor_all 0.0328
_refine_ls_R_factor_gt 0.0233
_refine_ls_shift/su_max 0.003
_refine_ls_shift/su_mean 0.000
_refine_ls_structure_factor_coef Fsqd
_refine_ls_weighting_details 'w=1/[\s^2^(Fo^2^)+(0.0139P)^2^+8.9571P] where P=(Fo^2^+2Fc^2^)/3'
_refine_ls_weighting_scheme calc
_refine_ls_wR_factor_gt 0.0447
_refine_ls_wR_factor_ref 0.0472
_reflns_Friedel_coverage 0.000
_reflns_number_gt 12336
_reflns_number_total 14496
_reflns_threshold_expression 'I > 2\s(I)'
_cod_data_source_file c9dt04221k2.cif
_cod_data_source_block eaa036
_cod_database_code 7703140
_shelx_shelxl_version_number 2014/7
_chemical_oxdiff_formula 'P1 C16 I8 Pt2'
_shelx_space_group_comment
;
The symmetry employed for this shelxl refinement is uniquely defined
by the following loop, which should always be used as a source of
symmetry information in preference to the above space-group names.
They are only intended as comments.
;
_shelx_estimated_absorpt_t_max 0.518
_shelx_estimated_absorpt_t_min 0.057
_reflns_odcompleteness_completeness 99.79
_reflns_odcompleteness_iscentric 1
_reflns_odcompleteness_theta 28.98
_olex2_refinement_description
;
1. Others
 Fixed Uiso: H2A(0.019) H2B(0.019) H26A(0.02) H26B(0.02) H28A(0.035)
 H28B(0.035) H28C(0.035) H27A(0.02) H27B(0.02) H3A(0.02) H3B(0.02) H13A(0.018)
 H13B(0.018) H1A(0.018) H1B(0.018) H9A(0.019) H9B(0.019) H25A(0.018)
 H25B(0.018) H5A(0.021) H5B(0.021) H4A(0.034) H4B(0.034) H4C(0.034) H30A(0.024)
 H30B(0.024) H21A(0.018) H21B(0.018) H14A(0.023) H14B(0.023) H29A(0.019)
 H29B(0.019) H10A(0.019) H10B(0.019) H18A(0.021) H18B(0.021) H11A(0.024)
 H11B(0.024) H23A(0.024) H23B(0.024) H19A(0.027) H19B(0.027) H20A(0.05)
 H20B(0.05) H20C(0.05) H31A(0.026) H31B(0.026) H22A(0.02) H22B(0.02) H16A(0.05)
 H16B(0.05) H16C(0.05) H17A(0.017) H17B(0.017) H15A(0.026) H15B(0.026)
 H6A(0.026) H6B(0.026) H12A(0.041) H12B(0.041) H12C(0.041) H32A(0.045)
 H32B(0.045) H32C(0.045) H24A(0.039) H24B(0.039) H24C(0.039) H7A(0.041)
 H7B(0.041) H8A(0.052) H8B(0.052) H8C(0.052)
 Fixed X: H2A(0.1184) H2B(0.1262) H26A(0.1632) H26B(0.1613) H28A(0.1195)
 H28B(0.1421) H28C(0.1208) H27A(0.2018) H27B(0.2027) H3A(0.3052) H3B(0.3131)
 H13A(0.4573) H13B(0.4653) H1A(0.3841) H1B(0.3881) H9A(0.4657) H9B(0.5157)
 H25A(0.2446) H25B(0.2457) H5A(0.4659) H5B(0.5133) H4A(0.2928) H4B(0.3023)
 H4C(0.2572) H30A(0.2978) H30B(0.3183) H21A(0.2149) H21B(0.2138) H14A(0.5444)
 H14B(0.5346) H29A(0.2864) H29B(0.3025) H10A(-0.0073) H10B(0.0444) H18A(0.1887)
 H18B(0.2337) H11A(0.5378) H11B(0.4862) H23A(0.1513) H23B(0.1478) H19A(0.1405)
 H19B(0.1746) H20A(0.1873) H20B(0.2248) H20C(0.1745) H31A(0.3797) H31B(0.3596)
 H22A(0.1355) H22B(0.1369) H16A(0.529) H16B(0.5314) H16C(0.4864) H17A(0.209)
 H17B(0.1634) H15A(0.5345) H15B(0.5766) H6A(0.4805) H6B(0.4324) H12A(0.5301)
 H12B(0.5207) H12C(0.478) H32A(0.3785) H32B(0.424) H32C(0.395) H24A(0.0774)
 H24B(0.072) H24C(0.0685) H7A(0.5177) H7B(0.4706) H8A(0.4819) H8B(0.4349)
 H8C(0.4807)
 Fixed Y: H2A(0.3179) H2B(0.3247) H26A(0.6534) H26B(0.6552) H28A(0.7559)
 H28B(0.8174) H28C(0.7635) H27A(0.7537) H27B(0.7519) H3A(0.2375) H3B(0.2448)
 H13A(0.2081) H13B(0.159) H1A(0.2842) H1B(0.2941) H9A(0.2664) H9B(0.2617)
 H25A(0.6524) H25B(0.6484) H5A(0.3448) H5B(0.3335) H4A(0.1287) H4B(0.1347)
 H4C(0.1668) H30A(0.536) H30B(0.5929) H21A(0.5393) H21B(0.4727) H14A(0.2048)
 H14B(0.2368) H29A(0.4778) H29B(0.5386) H10A(0.348) H10B(0.3446) H18A(0.433)
 H18B(0.4458) H11A(0.1865) H11B(0.1909) H23A(0.4997) H23B(0.4357) H19A(0.4497)
 H19B(0.391) H20A(0.5121) H20B(0.4568) H20C(0.4488) H31A(0.5312) H31B(0.4701)
 H22A(0.4935) H22B(0.5582) H16A(0.1649) H16B(0.0903) H16C(0.1287) H17A(0.5514)
 H17B(0.5388) H15A(0.1035) H15B(0.1407) H6A(0.3806) H6B(0.3907) H12A(0.076)
 H12B(0.0962) H12C(0.0799) H32A(0.5118) H32B(0.5132) H32C(0.5764) H24A(0.4536)
 H24B(0.5204) H24C(0.4568) H7A(0.4517) H7B(0.4605) H8A(0.5454) H8B(0.5085)
 H8C(0.4972)
 Fixed Z: H2A(0.2144) H2B(0.3145) H26A(0.4964) H26B(0.5978) H28A(0.4951)
 H28B(0.5368) H28C(0.596) H27A(0.5965) H27B(0.4951) H3A(0.3045) H3B(0.2046)
 H13A(0.4161) H13B(0.3407) H1A(0.3327) H1B(0.2328) H9A(0.1415) H9B(0.185)
 H25A(0.6018) H25B(0.5008) H5A(0.3786) H5B(0.3279) H4A(0.2878) H4B(0.1882)
 H4C(0.229) H30A(0.6899) H30B(0.6349) H21A(0.4147) H21B(0.4611) H14A(0.3281)
 H14B(0.4182) H29A(0.5603) H29B(0.5086) H10A(0.2005) H10B(0.1629) H18A(0.6206)
 H18B(0.6777) H11A(0.0682) H11B(0.0305) H23A(0.3263) H23B(0.3793) H19A(0.7413)
 H19B(0.7539) H20A(0.8287) H20B(0.8366) H20C(0.8787) H31A(0.6917) H31B(0.6454)
 H22A(0.5057) H22B(0.4533) H16A(0.5497) H16B(0.5364) H16C(0.5062) H17A(0.7005)
 H17B(0.645) H15A(0.3898) H15B(0.4331) H6A(0.2054) H6B(0.2546) H12A(0.0816)
 H12B(-0.0146) H12C(0.0464) H32A(0.513) H32B(0.5714) H32C(0.5559) H24A(0.308)
 H24B(0.354) H24C(0.408) H7A(0.2967) H7B(0.3493) H8A(0.254) H8B(0.2317)
 H8C(0.1761)
;
_olex2_date_sample_data_collection 2018-06-21
_olex2_submission_special_instructions 'No special instructions were received'
_oxdiff_exptl_absorpt_empirical_details
;
Empirical correction (ABSPACK) includes:
- Absorption correction using spherical harmonics
- Frame scaling
;
_oxdiff_exptl_absorpt_empirical_full_max 2.542
_oxdiff_exptl_absorpt_empirical_full_min 0.688

loop_
_space_group_symop_operation_xyz
'x, y, z'
'-x+1/2, -y+1/2, z'
'-x, y+1/2, -z+1/2'
'x+1/2, -y, -z+1/2'
'-x, -y, -z'
'x-1/2, y-1/2, -z'
'x, -y-1/2, z-1/2'
'-x-1/2, y, z-1/2'

loop_
_atom_site_label
_atom_site_type_symbol
_atom_site_fract_x
_atom_site_fract_y
_atom_site_fract_z
_atom_site_U_iso_or_equiv
_atom_site_adp_type
_atom_site_occupancy
_atom_site_site_symmetry_order
_atom_site_calc_flag
_atom_site_refinement_flags_posn
Pt1 Pt 0.31602(2) 0.25325(2) 0.50573(2) 0.01165(3) Uani 1 1 d .
Pt2 Pt 0.18317(2) 0.75592(2) 0.29996(2) 0.01217(3) Uani 1 1 d .
I6 I 0.25394(2) 0.83208(2) 0.30235(2) 0.01396(4) Uani 1 1 d .
I1 I 0.37904(2) 0.16848(2) 0.53547(2) 0.01712(4) Uani 1 1 d .
I3 I 0.24789(2) 0.33188(2) 0.48801(2) 0.01611(4) Uani 1 1 d .
I2 I 0.37514(2) 0.34557(2) 0.51260(2) 0.01763(4) Uani 1 1 d .
I4 I 0.11664(2) 0.67313(2) 0.29782(2) 0.01995(4) Uani 1 1 d .
I5 I 0.12573(2) 0.85003(2) 0.29987(2) 0.02031(4) Uani 1 1 d .
P2 P 0.22737(3) 0.55173(3) 0.55769(5) 0.01295(14) Uani 1 1 d .
P1 P 0.45802(3) 0.25997(3) 0.28713(5) 0.01301(14) Uani 1 1 d .
C2 C 0.36919(10) 0.20350(13) 0.26526(19) 0.0160(6) Uani 1 1 d .
H2A H 0.3816 0.1821 0.2144 0.019 Uiso 1 1 calc R
H2B H 0.3738 0.1753 0.3145 0.019 Uiso 1 1 calc R
C26 C 0.17988(10) 0.66778(13) 0.54770(19) 0.0164(6) Uani 1 1 d .
H26A H 0.1632 0.6534 0.4964 0.020 Uiso 1 1 calc R
H26B H 0.1613 0.6552 0.5978 0.020 Uiso 1 1 calc R
C28 C 0.13756(11) 0.77195(14) 0.5432(2) 0.0233(7) Uani 1 1 d .
H28A H 0.1195 0.7559 0.4951 0.035 Uiso 1 1 calc GR
H28B H 0.1421 0.8174 0.5368 0.035 Uiso 1 1 calc GR
H28C H 0.1208 0.7635 0.5960 0.035 Uiso 1 1 calc GR
C27 C 0.18452(10) 0.73952(12) 0.54563(19) 0.0164(6) Uani 1 1 d .
H27A H 0.2018 0.7537 0.5965 0.020 Uiso 1 1 calc R
H27B H 0.2027 0.7519 0.4951 0.020 Uiso 1 1 calc R
C3 C 0.31746(10) 0.21612(14) 0.25340(19) 0.0171(6) Uani 1 1 d .
H3A H 0.3052 0.2375 0.3045 0.020 Uiso 1 1 calc R
H3B H 0.3131 0.2448 0.2046 0.020 Uiso 1 1 calc R
C13 C 0.47452(10) 0.20085(13) 0.36272(18) 0.0154(6) Uani 1 1 d .
H13A H 0.4573 0.2081 0.4161 0.018 Uiso 1 1 calc R
H13B H 0.4653 0.1590 0.3407 0.018 Uiso 1 1 calc R
C1 C 0.39584(10) 0.26495(13) 0.27975(19) 0.0151(6) Uani 1 1 d .
H1A H 0.3841 0.2842 0.3327 0.018 Uiso 1 1 calc R
H1B H 0.3881 0.2941 0.2328 0.018 Uiso 1 1 calc R
C9 C 0.48387(10) 0.24390(13) 0.18532(18) 0.0155(6) Uani 1 1 d .
H9A H 0.4657 0.2664 0.1415 0.019 Uiso 1 1 calc R
H9B H 0.5157 0.2617 0.1850 0.019 Uiso 1 1 calc R
C25 C 0.22783(10) 0.63590(12) 0.55169(18) 0.0146(6) Uani 1 1 d .
H25A H 0.2446 0.6524 0.6018 0.018 Uiso 1 1 calc R
H25B H 0.2457 0.6484 0.5008 0.018 Uiso 1 1 calc R
C5 C 0.47909(10) 0.33553(13) 0.32201(18) 0.0172(6) Uani 1 1 d .
H5A H 0.4659 0.3448 0.3786 0.021 Uiso 1 1 calc R
H5B H 0.5133 0.3335 0.3279 0.021 Uiso 1 1 calc R
C4 C 0.29005(11) 0.15629(15) 0.2382(2) 0.0229(7) Uani 1 1 d .
H4A H 0.2928 0.1287 0.2878 0.034 Uiso 1 1 calc GR
H4B H 0.3023 0.1347 0.1882 0.034 Uiso 1 1 calc GR
H4C H 0.2572 0.1668 0.2290 0.034 Uiso 1 1 calc GR
C30 C 0.31484(10) 0.54658(14) 0.63736(19) 0.0199(6) Uani 1 1 d .
H30A H 0.2978 0.5360 0.6899 0.024 Uiso 1 1 calc R
H30B H 0.3183 0.5929 0.6349 0.024 Uiso 1 1 calc R
C21 C 0.20236(10) 0.51660(13) 0.46455(18) 0.0152(6) Uani 1 1 d .
H21A H 0.2149 0.5393 0.4147 0.018 Uiso 1 1 calc R
H21B H 0.2138 0.4727 0.4611 0.018 Uiso 1 1 calc R
C14 C 0.52692(10) 0.20028(14) 0.38187(19) 0.0191(6) Uani 1 1 d .
H14A H 0.5444 0.2048 0.3281 0.023 Uiso 1 1 calc R
H14B H 0.5346 0.2368 0.4182 0.023 Uiso 1 1 calc R
C29 C 0.28657(10) 0.52442(13) 0.56083(18) 0.0162(6) Uani 1 1 d .
H29A H 0.2864 0.4778 0.5603 0.019 Uiso 1 1 calc R
H29B H 0.3025 0.5386 0.5086 0.019 Uiso 1 1 calc R
C10 C 0.48695(10) 0.17459(13) 0.16007(18) 0.0162(6) Uani 1 1 d .
H10A H 0.5073 0.1520 0.2005 0.019 Uiso 1 1 calc R
H10B H 0.4556 0.1554 0.1629 0.019 Uiso 1 1 calc R
C18 C 0.20055(11) 0.45686(13) 0.66993(19) 0.0175(6) Uani 1 1 d .
H18A H 0.1887 0.4330 0.6206 0.021 Uiso 1 1 calc R
H18B H 0.2337 0.4458 0.6777 0.021 Uiso 1 1 calc R
C11 C 0.50632(11) 0.16767(14) 0.07060(18) 0.0196(6) Uani 1 1 d .
H11A H 0.5378 0.1865 0.0682 0.024 Uiso 1 1 calc R
H11B H 0.4862 0.1909 0.0305 0.024 Uiso 1 1 calc R
C23 C 0.13598(11) 0.47932(14) 0.37539(19) 0.0197(6) Uani 1 1 d .
H23A H 0.1513 0.4997 0.3263 0.024 Uiso 1 1 calc R
H23B H 0.1478 0.4357 0.3793 0.024 Uiso 1 1 calc R
C19 C 0.17348(11) 0.43740(14) 0.7487(2) 0.0227(7) Uani 1 1 d .
H19A H 0.1405 0.4497 0.7413 0.027 Uiso 1 1 calc R
H19B H 0.1746 0.3910 0.7539 0.027 Uiso 1 1 calc R
C20 C 0.19163(14) 0.46635(16) 0.8305(2) 0.0332(8) Uani 1 1 d .
H20A H 0.1873 0.5121 0.8287 0.050 Uiso 1 1 calc GR
H20B H 0.2248 0.4568 0.8366 0.050 Uiso 1 1 calc GR
H20C H 0.1745 0.4488 0.8787 0.050 Uiso 1 1 calc GR
C31 C 0.36325(11) 0.51624(15) 0.6404(2) 0.0217(6) Uani 1 1 d .
H31A H 0.3797 0.5312 0.6917 0.026 Uiso 1 1 calc R
H31B H 0.3596 0.4701 0.6454 0.026 Uiso 1 1 calc R
C22 C 0.14925(10) 0.51473(13) 0.45579(18) 0.0166(6) Uani 1 1 d .
H22A H 0.1355 0.4935 0.5057 0.020 Uiso 1 1 calc R
H22B H 0.1369 0.5582 0.4533 0.020 Uiso 1 1 calc R
C16 C 0.52036(13) 0.13008(18) 0.5122(2) 0.0332(8) Uani 1 1 d .
H16A H 0.5290 0.1649 0.5497 0.050 Uiso 1 1 calc GR
H16B H 0.5314 0.0903 0.5364 0.050 Uiso 1 1 calc GR
H16C H 0.4864 0.1287 0.5062 0.050 Uiso 1 1 calc GR
C17 C 0.19663(10) 0.52768(13) 0.65143(18) 0.0142(5) Uani 1 1 d .
H17A H 0.2090 0.5514 0.7005 0.017 Uiso 1 1 calc R
H17B H 0.1634 0.5388 0.6450 0.017 Uiso 1 1 calc R
C15 C 0.54232(11) 0.13982(14) 0.4263(2) 0.0217(6) Uani 1 1 d .
H15A H 0.5345 0.1035 0.3898 0.026 Uiso 1 1 calc R
H15B H 0.5766 0.1407 0.4331 0.026 Uiso 1 1 calc R
C6 C 0.46664(11) 0.38926(13) 0.2616(2) 0.0216(7) Uani 1 1 d .
H6A H 0.4805 0.3806 0.2054 0.026 Uiso 1 1 calc R
H6B H 0.4324 0.3907 0.2546 0.026 Uiso 1 1 calc R
C12 C 0.50902(12) 0.09879(15) 0.0436(2) 0.0276(7) Uani 1 1 d .
H12A H 0.5301 0.0760 0.0816 0.041 Uiso 1 1 calc GR
H12B H 0.5207 0.0962 -0.0146 0.041 Uiso 1 1 calc GR
H12C H 0.4780 0.0799 0.0464 0.041 Uiso 1 1 calc GR
C32 C 0.39281(11) 0.53069(16) 0.5634(2) 0.0302(8) Uani 1 1 d .
H32A H 0.3785 0.5118 0.5130 0.045 Uiso 1 1 calc GR
H32B H 0.4240 0.5132 0.5714 0.045 Uiso 1 1 calc GR
H32C H 0.3950 0.5764 0.5559 0.045 Uiso 1 1 calc GR
C24 C 0.08384(11) 0.47737(16) 0.3600(2) 0.0260(7) Uani 1 1 d .
H24A H 0.0774 0.4536 0.3080 0.039 Uiso 1 1 calc GR
H24B H 0.0720 0.5204 0.3540 0.039 Uiso 1 1 calc GR
H24C H 0.0685 0.4568 0.4080 0.039 Uiso 1 1 calc GR
C7 C 0.48335(15) 0.45240(14) 0.2921(2) 0.0341(9) Uani 1 1 d .
H7A H 0.5177 0.4517 0.2967 0.041 Uiso 1 1 calc R
H7B H 0.4706 0.4605 0.3493 0.041 Uiso 1 1 calc R
C8 C 0.46895(13) 0.50558(15) 0.2332(2) 0.0350(9) Uani 1 1 d .
H8A H 0.4819 0.5454 0.2540 0.052 Uiso 1 1 calc GR
H8B H 0.4349 0.5085 0.2317 0.052 Uiso 1 1 calc GR
H8C H 0.4807 0.4972 0.1761 0.052 Uiso 1 1 calc GR

loop_
_atom_site_aniso_label
_atom_site_aniso_U_11
_atom_site_aniso_U_22
_atom_site_aniso_U_33
_atom_site_aniso_U_23
_atom_site_aniso_U_13
_atom_site_aniso_U_12
Pt1 0.00946(5) 0.01303(5) 0.01246(5) -0.00063(4) 0.00099(4) -0.00067(4)
Pt2 0.01045(5) 0.01384(5) 0.01224(5) 0.00084(4) 0.00116(4) 0.00046(4)
I6 0.01270(9) 0.01265(8) 0.01652(9) 0.00048(7) -0.00070(6) 0.00020(7)
I1 0.01202(9) 0.01824(9) 0.02110(9) 0.00096(8) 0.00141(7) 0.00230(7)
I3 0.01166(9) 0.01147(8) 0.02520(10) 0.00052(7) -0.00132(7) -0.00082(7)
I2 0.01344(9) 0.01847(9) 0.02098(9) -0.00238(7) 0.00014(7) -0.00463(7)
I4 0.01367(9) 0.01881(9) 0.02736(10) 0.00139(8) 0.00134(7) -0.00300(7)
I5 0.01322(9) 0.01801(9) 0.02970(11) 0.00395(8) 0.00369(8) 0.00351(7)
P2 0.0116(4) 0.0132(3) 0.0141(3) -0.0002(3) -0.0008(3) 0.0001(3)
P1 0.0107(3) 0.0141(3) 0.0142(3) 0.0006(3) -0.0004(3) -0.0021(3)
C2 0.0133(14) 0.0154(13) 0.0192(14) -0.0020(12) 0.0012(11) -0.0007(11)
C26 0.0131(14) 0.0143(13) 0.0218(15) 0.0013(12) -0.0010(11) -0.0016(11)
C28 0.0232(17) 0.0184(14) 0.0283(17) -0.0012(13) -0.0003(13) 0.0038(13)
C27 0.0193(15) 0.0129(13) 0.0171(14) -0.0013(11) -0.0012(11) -0.0028(11)
C3 0.0129(14) 0.0202(14) 0.0182(14) -0.0020(12) -0.0009(11) -0.0029(11)
C13 0.0129(14) 0.0181(13) 0.0151(14) 0.0021(12) -0.0009(10) 0.0000(11)
C1 0.0116(14) 0.0151(13) 0.0185(14) 0.0001(11) 0.0002(11) 0.0010(11)
C9 0.0139(14) 0.0173(13) 0.0154(14) 0.0014(11) 0.0016(11) -0.0016(11)
C25 0.0152(14) 0.0136(13) 0.0151(14) -0.0004(11) 0.0003(11) -0.0012(11)
C5 0.0168(14) 0.0163(13) 0.0184(14) -0.0018(12) -0.0001(11) -0.0032(11)
C4 0.0144(15) 0.0276(16) 0.0268(17) -0.0030(14) 0.0002(12) -0.0063(13)
C30 0.0137(15) 0.0231(15) 0.0228(16) -0.0033(13) -0.0016(11) 0.0009(12)
C21 0.0166(15) 0.0149(13) 0.0139(13) -0.0022(11) -0.0003(11) -0.0010(11)
C14 0.0132(14) 0.0229(15) 0.0213(15) 0.0012(13) 0.0006(11) -0.0006(12)
C29 0.0128(14) 0.0182(13) 0.0177(14) -0.0019(12) -0.0007(11) -0.0002(11)
C10 0.0149(14) 0.0169(13) 0.0169(14) -0.0001(12) 0.0008(11) 0.0003(11)
C18 0.0182(15) 0.0140(13) 0.0204(15) -0.0003(12) -0.0024(12) -0.0010(11)
C11 0.0170(15) 0.0244(15) 0.0175(14) -0.0011(13) 0.0011(11) 0.0027(12)
C23 0.0201(16) 0.0209(14) 0.0179(15) -0.0037(12) -0.0049(12) -0.0027(12)
C19 0.0169(15) 0.0193(15) 0.0318(18) 0.0084(14) 0.0029(13) -0.0031(12)
C20 0.051(2) 0.0270(17) 0.0221(17) 0.0064(15) 0.0033(16) 0.0004(17)
C31 0.0158(15) 0.0233(15) 0.0262(17) -0.0012(13) -0.0035(12) 0.0032(12)
C22 0.0145(14) 0.0153(13) 0.0199(15) -0.0028(12) -0.0029(11) 0.0002(11)
C16 0.0264(19) 0.040(2) 0.0327(19) 0.0132(17) -0.0039(15) 0.0088(16)
C17 0.0132(14) 0.0140(13) 0.0156(14) -0.0002(11) -0.0008(10) 0.0000(11)
C15 0.0183(16) 0.0227(15) 0.0240(16) 0.0003(13) -0.0029(12) 0.0057(12)
C6 0.0193(16) 0.0161(14) 0.0294(17) 0.0020(13) -0.0057(13) 0.0007(12)
C12 0.0279(19) 0.0296(17) 0.0252(17) -0.0045(15) 0.0022(14) 0.0096(15)
C32 0.0154(16) 0.0286(17) 0.047(2) 0.0053(16) 0.0075(14) 0.0019(13)
C24 0.0231(17) 0.0271(17) 0.0277(17) -0.0057(14) -0.0078(13) -0.0062(14)
C7 0.052(3) 0.0172(15) 0.033(2) -0.0001(15) -0.0002(17) -0.0088(16)
C8 0.037(2) 0.0186(16) 0.049(2) 0.0007(16) 0.0031(18) -0.0033(15)

loop_
_atom_type_symbol
_atom_type_description
_atom_type_scat_dispersion_real
_atom_type_scat_dispersion_imag
_atom_type_scat_source
C C 0.0033 0.0016 'International Tables Vol C Tables 4.2.6.8 and 6.1.1.4'
H H 0.0000 0.0000 'International Tables Vol C Tables 4.2.6.8 and 6.1.1.4'
I I -0.4742 1.8119 'International Tables Vol C Tables 4.2.6.8 and 6.1.1.4'
P P 0.1023 0.0942 'International Tables Vol C Tables 4.2.6.8 and 6.1.1.4'
Pt Pt -1.7033 8.3905 'International Tables Vol C Tables 4.2.6.8 and 6.1.1.4'

loop_
_exptl_crystal_face_index_h
_exptl_crystal_face_index_k
_exptl_crystal_face_index_l
_exptl_crystal_face_perp_dist
-38 10 1 0.0541
38 -10 -2 0.0617
-4 -6 22 0.2680
-4 30 0 0.0235
4 4 -22 0.3563
4 -30 0 0.0450

loop_
_geom_angle_atom_site_label_1
_geom_angle_atom_site_label_2
_geom_angle_atom_site_label_3
_geom_angle
_geom_angle_site_symmetry_1
_geom_angle_site_symmetry_3
I1 Pt1 I2 93.428(7) . .
I3 Pt1 I1 173.963(7) . .
I3 Pt1 I1 91.717(7) 2 .
I3 Pt1 I3 84.401(7) . 2
I3 Pt1 I2 90.699(7) . .
I3 Pt1 I2 174.087(8) 2 .
I6 Pt2 I6 84.451(7) . 2_565
I4 Pt2 I6 91.449(7) . 2_565
I4 Pt2 I6 175.899(7) . .
I5 Pt2 I6 91.050(7) . .
I5 Pt2 I6 175.441(7) . 2_565
I5 Pt2 I4 93.049(7) . .
Pt2 I6 Pt2 95.524(7) . 2_565
Pt1 I3 Pt1 94.262(7) . 2
C25 P2 C21 111.98(13) . .
C25 P2 C29 108.45(13) . .
C25 P2 C17 109.34(13) . .
C21 P2 C29 105.47(13) . .
C17 P2 C21 110.99(13) . .
C17 P2 C29 110.53(13) . .
C13 P1 C9 110.52(13) . .
C13 P1 C5 109.35(13) . .
C1 P1 C13 110.33(13) . .
C1 P1 C9 111.35(14) . .
C1 P1 C5 107.58(13) . .
C5 P1 C9 107.60(13) . .
C3 C2 C1 110.9(2) . .
C27 C26 C25 111.2(2) . .
C28 C27 C26 112.1(2) . .
C4 C3 C2 112.3(2) . .
C14 C13 P1 113.3(2) . .
C2 C1 P1 117.2(2) . .
C10 C9 P1 116.0(2) . .
C26 C25 P2 115.8(2) . .
C6 C5 P1 113.3(2) . .
C29 C30 C31 112.2(2) . .
C22 C21 P2 118.8(2) . .
C15 C14 C13 112.4(2) . .
C30 C29 P2 115.2(2) . .
C11 C10 C9 110.8(2) . .
C19 C18 C17 112.5(2) . .
C10 C11 C12 111.7(2) . .
C24 C23 C22 113.2(3) . .
C20 C19 C18 114.0(3) . .
C32 C31 C30 113.5(3) . .
C23 C22 C21 109.7(2) . .
C18 C17 P2 113.5(2) . .
C16 C15 C14 114.0(3) . .
C7 C6 C5 113.0(3) . .
C6 C7 C8 112.3(3) . .

loop_
_geom_bond_atom_site_label_1
_geom_bond_atom_site_label_2
_geom_bond_distance
_geom_bond_site_symmetry_2
Pt1 I1 2.5975(2) .
Pt1 I3 2.5897(2) .
Pt1 I3 2.5935(2) 2
Pt1 I2 2.5977(2) .
Pt2 I6 2.6013(2) 2_565
Pt2 I6 2.6000(2) .
Pt2 I4 2.5989(2) .
Pt2 I5 2.5934(2) .
I6 Pt2 2.6013(2) 2_565
I3 Pt1 2.5936(2) 2
P2 C25 1.791(3) .
P2 C21 1.798(3) .
P2 C29 1.799(3) .
P2 C17 1.797(3) .
P1 C13 1.796(3) .
P1 C1 1.794(3) .
P1 C9 1.803(3) .
P1 C5 1.802(3) .
C2 C3 1.523(4) .
C2 C1 1.531(4) .
C26 C27 1.530(4) .
C26 C25 1.537(4) .
C28 C27 1.516(4) .
C3 C4 1.515(4) .
C13 C14 1.537(4) .
C9 C10 1.528(4) .
C5 C6 1.530(4) .
C30 C29 1.530(4) .
C30 C31 1.534(4) .
C21 C22 1.534(4) .
C14 C15 1.529(4) .
C10 C11 1.525(4) .
C18 C19 1.524(4) .
C18 C17 1.537(4) .
C11 C12 1.526(4) .
C23 C22 1.524(4) .
C23 C24 1.519(4) .
C19 C20 1.522(5) .
C31 C32 1.515(4) .
C16 C15 1.509(5) .
C6 C7 1.504(4) .
C7 C8 1.521(5) .

loop_
_exptl_oxdiff_crystal_face_indexfrac_h
_exptl_oxdiff_crystal_face_indexfrac_k
_exptl_oxdiff_crystal_face_indexfrac_l
_exptl_oxdiff_crystal_face_x
_exptl_oxdiff_crystal_face_y
_exptl_oxdiff_crystal_face_z
-38.1907 9.9191 1.1618 0.8294 -0.5074 0.2337
37.9527 -10.0605 -2.2966 -0.8181 0.5004 -0.2836
-3.8108 -5.6050 21.7608 0.0475 0.3556 0.9334
-4.4968 29.7669 0.2464 -0.1272 -0.9714 0.2007
4.1514 3.6254 -21.9719 -0.0393 -0.2925 -0.9555
4.3660 -29.7756 0.3721 0.1279 0.9766 -0.1732
